data_2005426
loop_
_publ_author_name
'Rieker, A.'
'Neumayer, M.'
'Hiller, W.'

_publ_contact_author
;
   Prof. Dr. Wolfgang Hiller
   Anorganisch-Chemisches Institut der Technischen Universit\"at M\"unchen
   Lichtenbergstrasse 4
   D-85747 Garching
   Germany
;
_publ_section_title
;1,3,5-Tri-<i>tert</i>-butyl-5-(1,3,5-tri-<i>tert</i>-butyl-4-oxo-2,5-cyclohexadienyl)methylbicyclo[4.1.0]hept-3-en-2-one,
 a Highly Hindered Propane
;
_journal_issue 9
_journal_name_full 'Acta Crystallographica Section C'
_journal_page_first 2351
_journal_page_last 2353
_journal_paper_doi 10.1107/S0108270196004465
_journal_volume 52
_journal_year 1996
_chemical_formula_moiety 'C38 H62 O2'
_chemical_formula_sum 'C38 H62 O2'
_chemical_formula_weight 550.88
_chemical_name_systematic
;
5-(1,3,5-Tri-tert.-butyl-4-hydroxybenzyl)-1,3,5,tri-tert.-butyl-2-oxo-
bicyclo[4.1.0]hept-3-en
;
_space_group_IT_number 14
_symmetry_cell_setting monoclinic
_symmetry_space_group_name_Hall '-P 2yn'
_symmetry_space_group_name_H-M 'P 1 21/n 1'
_audit_creation_method 'from SHELXL93'
_cell_angle_alpha 90.00
_cell_angle_beta 110.73(1)
_cell_angle_gamma 90.00
_cell_formula_units_Z 4
_cell_length_a 16.757(2)
_cell_length_b 11.099(2)
_cell_length_c 20.165(2)
_cell_measurement_reflns_used 25
_cell_measurement_temperature 211(2)
_cell_measurement_theta_max 10
_cell_measurement_theta_min 8
_cell_volume 3507.6(9)
_computing_cell_refinement 'CAD-4 Software'
_computing_data_collection 'CAD-4 Software (Enraf-Nonius, 1989)'
_computing_data_reduction 'CADSHEL (Kopf & R\"ubcke, 1993)'
_computing_molecular_graphics 'SHELXTL/PC (Sheldrick, 1994)'
_computing_publication_material SHELXL93
_computing_structure_refinement SHELXL93
_computing_structure_solution 'SIR92 (Altomare et al., 1994)'
_diffrn_ambient_temperature 211(2)
_diffrn_measurement_device 'Enraf-Nonius CAD-4'
_diffrn_measurement_method \w
_diffrn_radiation_monochromator graphite
_diffrn_radiation_source 'fine-focus sealed tube'
_diffrn_radiation_type MoK\a
_diffrn_radiation_wavelength 0.71073
_diffrn_reflns_av_R_equivalents 0.0243
_diffrn_reflns_av_sigmaI/netI 0.0448
_diffrn_reflns_limit_h_max 19
_diffrn_reflns_limit_h_min 0
_diffrn_reflns_limit_k_max 13
_diffrn_reflns_limit_k_min 0
_diffrn_reflns_limit_l_max 22
_diffrn_reflns_limit_l_min -23
_diffrn_reflns_number 6847
_diffrn_reflns_theta_max 25
_diffrn_reflns_theta_min 3
_diffrn_standards_decay_% none
_diffrn_standards_interval_count 150
_diffrn_standards_interval_time 3600
_diffrn_standards_number 3
_exptl_absorpt_coefficient_mu 0.062
_exptl_absorpt_correction_type none
_exptl_crystal_colour colourless
_exptl_crystal_density_diffrn 1.043
_exptl_crystal_density_meas ?
_exptl_crystal_density_method none
_exptl_crystal_description block
_exptl_crystal_F_000 1224
_exptl_crystal_size_max 0.50
_exptl_crystal_size_mid 0.45
_exptl_crystal_size_min 0.35
_refine_diff_density_max 0.191
_refine_diff_density_min -0.167
_refine_ls_extinction_method none
_refine_ls_goodness_of_fit_all 1.011
_refine_ls_goodness_of_fit_obs 1.059
_refine_ls_hydrogen_treatment refxyz
_refine_ls_matrix_type full
_refine_ls_number_parameters 388
_refine_ls_number_reflns 6095
_refine_ls_number_restraints 0
_refine_ls_restrained_S_all 1.016
_refine_ls_restrained_S_obs 1.059
_refine_ls_R_factor_all 0.0923
_refine_ls_R_factor_obs 0.0451
_refine_ls_shift/esd_max 0.0
_refine_ls_shift/esd_mean 0.041
_refine_ls_structure_factor_coef Fsqd
_refine_ls_weighting_details 'w = 1/[\s^2^(Fo^2^)+(0.0372P)^2^+1.4863P] where P=(Fo^2^+2Fc^2^)/3'
_refine_ls_weighting_scheme calc
_refine_ls_wR_factor_all 0.1137
_refine_ls_wR_factor_obs 0.0940
_reflns_number_observed 3967
_reflns_number_total 6097
_reflns_observed_criterion >4sigma(F)
_cod_data_source_file sk1019.cif
_cod_data_source_block global
_cod_depositor_comments
;
The following automatic conversions were performed:

'_exptl_crystal_density_meas' value 'none' was changed to '?' - the
value is perceived as not measured.

Automatic conversion script
Id: cif_fix_values 3008 2015-01-20 13:52:24Z robertas 

The following automatic conversions were performed:

'_refine_ls_weighting_scheme' value 'calc w =
1/[\s^2^(Fo^2^)+(0.0372P)^2^+1.4863P] where P=(Fo^2^+2Fc^2^)/3' was
changed to 'calc'. New tag '_refine_ls_weighting_details' was
created. The value of the new tag was set to 'w =
1/[\s^2^(Fo^2^)+(0.0372P)^2^+1.4863P] where P=(Fo^2^+2Fc^2^)/3'.

Automatic conversion script
Id: cif_fix_values 3143 2015-03-26 13:38:13Z robertas 
;
_cod_original_cell_volume 3507.6(8)
_cod_original_sg_symbol_H-M 'P 21/n'
_cod_database_code 2005426

loop_
_symmetry_equiv_pos_as_xyz
'x, y, z'
'-x+1/2, y+1/2, -z+1/2'
'-x, -y, -z'
'x-1/2, -y-1/2, z-1/2'

loop_
_atom_site_aniso_label
_atom_site_aniso_U_11
_atom_site_aniso_U_22
_atom_site_aniso_U_33
_atom_site_aniso_U_12
_atom_site_aniso_U_13
_atom_site_aniso_U_23
O1 0.0820(10) 0.0440(10) 0.0690(10) 0.0018(9) 0.0550(10) -0.0013(8)
O2 0.0430(9) 0.0415(9) 0.1040(10) 0.0144(8) 0.0380(10) 0.0224(9)
C1 0.0290(10) 0.0360(10) 0.0320(10) 0.0004(9) 0.0099(9) -0.0009(9)
C2 0.0290(10) 0.0290(10) 0.0270(10) -0.0019(8) 0.0055(9) 0.0009(8)
C3 0.0290(10) 0.0260(10) 0.0240(10) 0.0003(8) 0.0051(8) -0.0006(8)
C4 0.0310(10) 0.0250(10) 0.0220(10) 0.0013(8) 0.0081(8) -0.0005(8)
C5 0.0320(10) 0.0290(10) 0.0270(10) 0.0022(9) 0.0111(8) 0.0019(8)
C6 0.0290(10) 0.0300(10) 0.0260(10) 0.0040(8) 0.0080(8) 0.0011(8)
C7 0.0400(10) 0.0390(10) 0.0260(10) 0.0080(10) 0.0052(9) 0.0012(9)
C8 0.0290(10) 0.0250(10) 0.0270(10) -0.0013(8) 0.0091(8) -0.0018(8)
C9 0.0250(10) 0.0300(10) 0.0260(10) 0.0025(8) 0.0076(8) 0.0002(8)
C10 0.0240(10) 0.0350(10) 0.0230(10) 0.0002(9) 0.0090(8) 0.0031(8)
C11 0.0270(10) 0.0320(10) 0.0260(10) 0.0022(8) 0.0094(8) 0.0040(8)
C12 0.0310(10) 0.0340(10) 0.0380(10) 0.0056(9) 0.0127(9) 0.0035(9)
C13 0.0250(10) 0.0330(10) 0.0270(10) -0.0020(8) 0.0066(8) -0.0022(8)
C14 0.0290(10) 0.0310(10) 0.0260(10) -0.0050(9) 0.0068(8) -0.0035(9)
C15 0.0400(10) 0.0300(10) 0.0340(10) 0.0065(9) 0.0120(10) 0.0017(9)
C16 0.119(3) 0.0310(10) 0.082(2) 0.013(2) 0.062(2) 0.0100(10)
C17 0.049(2) 0.051(2) 0.070(2) 0.0200(10) 0.0100(10) -.0070(10)
C18 0.057(2) 0.0390(10) 0.0500(10) 0.0050(10) 0.0070(10) -.0120(10)
C19 0.0280(10) 0.0350(10) 0.0470(10) -0.0037(9) 0.0090(10) 0.0030(10)
C20 0.0300(10) 0.058(2) 0.089(2) -.0050(10) 0.0080(10) 0.0020(10)
C21 0.054(2) 0.051(2) 0.060(2) -.0050(10) 0.0300(10) 0.0140(10)
C22 0.0410(10) 0.0360(10) 0.067(2) -.0080(10) 0.0110(10) -.0030(10)
C23 0.0360(10) 0.0360(10) 0.0250(10) 0.0025(9) 0.0118(9) -0.0022(9)
C24 0.0390(10) 0.0390(10) 0.0300(10) 0.0030(10) 0.0124(9) -0.0049(9)
C25 0.0520(10) 0.0470(10) 0.0460(10) 0.0010(10) 0.0310(10) 0.0010(10)
C26 0.0490(10) 0.0570(10) 0.0250(10) 0.0110(10) 0.0100(10) -.0050(10)
C27 0.0390(10) 0.0420(10) 0.0250(10) 0.0070(10) 0.0078(9) -0.0044(9)
C28 0.063(2) 0.072(2) 0.0280(10) 0.0250(10) -.0010(10) -.0060(10)
C29 0.0490(10) 0.0480(10) 0.0410(10) -.0030(10) 0.0120(10) -.0160(10)
C30 0.065(2) 0.0490(10) 0.0390(10) 0.0090(10) 0.0290(10) 0.0000(10)
C31 0.0320(10) 0.0320(10) 0.0380(10) 0.0025(9) 0.0144(9) 0.0068(9)
C32 0.0400(10) 0.0410(10) 0.068(2) 0.0000(10) 0.0230(10) 0.0130(10)
C33 0.051(2) 0.053(2) 0.056(2) 0.0070(10) 0.0140(10) 0.0250(10)
C34 0.074(2) 0.0350(10) 0.070(2) -.0040(10) 0.037(2) -.0050(10)
C36 0.0280(10) 0.079(2) 0.051(2) 0.0000(10) 0.0070(10) 0.0130(10)
C35 0.0260(10) 0.0380(10) 0.0340(10) -0.0021(9) 0.0104(9) -0.0033(9)
C37 0.0510(10) 0.056(2) 0.060(2) -.0080(10) 0.0330(10) -.0140(10)
C38 0.0360(10) 0.0460(10) 0.0520(10) -.0070(10) 0.0220(10) -.0020(10)

loop_
_atom_site_label
_atom_site_occupancy
_atom_site_fract_x
_atom_site_fract_y
_atom_site_fract_z
_atom_site_U_iso_or_equiv
_atom_site_thermal_displace_type
_atom_site_calc_flag
_atom_site_refinement_flags
_atom_site_type_symbol
O1 1 0.8366(1) 0.1187(1) 0.36277(9) 0.0571(5) Uani d . O
O2 1 0.3620(1) 0.5160(1) 0.2942(1) 0.0597(5) Uani d . O
C1 1 0.8059(1) 0.1405(2) 0.4082(1) 0.0323(5) Uani d . C
C2 1 0.7877(1) 0.2679(2) 0.4228(1) 0.0296(4) Uani d . C
C3 1 0.7184(1) 0.2894(2) 0.43870(9) 0.0273(4) Uani d . C
H3 1 0.705(1) 0.370(2) 0.444(1) 0.033 Uiso calc . H
C4 1 0.6595(1) 0.1936(2) 0.44837(9) 0.0261(4) Uani d . C
C5 1 0.7128(1) 0.0799(2) 0.47640(9) 0.0294(4) Uani d . C
H5 1 0.6791(1) 0.0108(2) 0.48306(9) 0.035 Uiso calc R H
C6 1 0.7847(1) 0.0436(2) 0.4500(1) 0.0288(4) Uani d . C
C7 1 0.8028(1) 0.0807(2) 0.5269(1) 0.0367(5) Uani d . C
H7A 1 0.8200(1) 0.0175(2) 0.5631(1) 0.044 Uiso calc R H
H7B 1 0.8298(1) 0.1592(2) 0.5422(1) 0.044 Uiso calc R H
C8 1 0.5956(1) 0.1501(2) 0.37414(9) 0.0272(4) Uani d . C
H8A 1 0.6316(1) 0.1175(2) 0.34930(9) 0.033 Uiso calc R H
H8B 1 0.5656(1) 0.0810(2) 0.38451(9) 0.033 Uiso calc R H
C9 1 0.5250(1) 0.2257(2) 0.31715(9) 0.0272(4) Uani d . C
C10 1 0.5497(1) 0.3528(2) 0.31060(9) 0.0274(4) Uani d . C
H10 1 0.606(1) 0.367(2) 0.313(1) 0.033 Uiso calc . H
C11 1 0.4990(1) 0.4488(2) 0.3016(1) 0.0283(4) Uani d . C
C12 1 0.4124(1) 0.4319(2) 0.3058(1) 0.0341(5) Uani d . C
C13 1 0.3890(1) 0.3111(2) 0.3250(1) 0.0287(4) Uani d . C
C14 1 0.4425(1) 0.2197(2) 0.3300(1) 0.0295(4) Uani d . C
H14 1 0.427(1) 0.144(2) 0.343(1) 0.035 Uiso calc . H
C15 1 0.7985(1) -0.0878(2) 0.4323(1) 0.0351(5) Uani d . C
C16 1 0.7722(2) -0.1777(2) 0.4777(2) 0.0705(8) Uani d . C
H16A 1 0.8051(8) -.162(1) 0.5274(2) 0.106 Uiso calc R H
H16B 1 0.783(1) -0.2589(2) 0.4652(7) 0.106 Uiso calc R H
H16C 1 0.7120(3) -.167(1) 0.4696(7) 0.106 Uiso calc R H
C17 1 0.8933(2) -0.1082(2) 0.4458(1) 0.0597(7) Uani d . C
H17A 1 0.9108(3) -.057(1) 0.4142(6) 0.090 Uiso calc R H
H17B 1 0.9027(2) -0.1921(4) 0.4371(9) 0.090 Uiso calc R H
H17C 1 0.9266(2) -.087(1) 0.4945(3) 0.090 Uiso calc R H
C18 1 0.7462(2) -0.1155(2) 0.3549(1) 0.0521(6) Uani d . C
H18A 1 0.7627(7) -.060(1) 0.3244(1) 0.078 Uiso calc R H
H18B 1 0.6860(2) -.104(1) 0.3468(2) 0.078 Uiso calc R H
H18C 1 0.7566(8) -0.1980(5) 0.3442(3) 0.078 Uiso calc R H
C19 1 0.8476(1) 0.3657(2) 0.4142(1) 0.0379(5) Uani d . C
C20 1 0.9409(1) 0.3258(2) 0.4511(2) 0.0626(7) Uani d . C
H20A 1 0.9515(3) 0.2539(9) 0.4282(6) 0.094 Uiso calc R H
H20B 1 0.9511(3) 0.309(2) 0.5006(3) 0.094 Uiso calc R H
H20C 1 0.9788(1) 0.3897(7) 0.4478(8) 0.094 Uiso calc R H
C21 1 0.8299(2) 0.3871(2) 0.3351(1) 0.0527(6) Uani d . C
H21A 1 0.840(1) 0.3132(4) 0.3135(2) 0.079 Uiso calc R H
H21B 1 0.8675(7) 0.450(1) 0.3297(1) 0.079 Uiso calc R H
H21C 1 0.7710(3) 0.412(1) 0.3120(2) 0.079 Uiso calc R H
C22 1 0.8359(1) 0.4839(2) 0.4485(1) 0.0502(6) Uani d . C
H22A 1 0.8772(7) 0.5425(5) 0.4450(7) 0.075 Uiso calc R H
H22B 1 0.844(1) 0.4699(3) 0.4981(2) 0.075 Uiso calc R H
H22C 1 0.7787(4) 0.5143(7) 0.4243(5) 0.075 Uiso calc R H
C23 1 0.6189(1) 0.2367(2) 0.5044(1) 0.0317(5) Uani d . C
C24 1 0.5706(1) 0.3563(2) 0.4844(1) 0.0358(5) Uani d . C
H24A 1 0.6099(2) 0.4195(3) 0.4829(7) 0.054 Uiso calc R H
H24B 1 0.5453(7) 0.3764(6) 0.5195(4) 0.054 Uiso calc R H
H24C 1 0.5260(5) 0.3487(4) 0.4382(3) 0.054 Uiso calc R H
C25 1 0.5565(1) 0.1423(2) 0.5133(1) 0.0444(6) Uani d . C
H25A 1 0.5858(3) 0.0658(4) 0.5269(7) 0.067 Uiso calc R H
H25B 1 0.5092(5) 0.1328(9) 0.4687(2) 0.067 Uiso calc R H
H25C 1 0.5351(7) 0.1684(6) 0.5497(5) 0.067 Uiso calc R H
C26 1 0.6893(1) 0.2557(2) 0.5771(1) 0.0446(6) Uani d . C
H26A 1 0.7326(5) 0.309(1) 0.5720(2) 0.067 Uiso calc R H
H26B 1 0.7148(6) 0.1788(3) 0.5958(3) 0.067 Uiso calc R H
H26C 1 0.6648(2) 0.291(1) 0.6095(2) 0.067 Uiso calc R H
C27 1 0.5091(1) 0.1625(2) 0.2407(1) 0.0362(5) Uani d . C
C28 1 0.4288(2) 0.2156(2) 0.1841(1) 0.0589(7) Uani d . C
H28A 1 0.4333(5) 0.3028(3) 0.1841(6) 0.088 Uiso calc R H
H28B 1 0.3787(2) 0.193(1) 0.1947(5) 0.088 Uiso calc R H
H28C 1 0.4237(6) 0.185(1) 0.1378(2) 0.088 Uiso calc R H
C29 1 0.4950(2) 0.0264(2) 0.2437(1) 0.0473(6) Uani d . C
H29A 1 0.4492(6) 0.0117(2) 0.2615(7) 0.071 Uiso calc R H
H29B 1 0.5470(3) -0.0111(3) 0.2749(6) 0.071 Uiso calc R H
H29C 1 0.4800(9) -0.0074(3) 0.1964(2) 0.071 Uiso calc R H
C30 1 0.5844(2) 0.1846(2) 0.2162(1) 0.0483(6) Uani d . C
H30A 1 0.5892(6) 0.2701(3) 0.2084(8) 0.072 Uiso calc R H
H30B 1 0.5753(5) 0.141(1) 0.1723(4) 0.072 Uiso calc R H
H30C 1 0.6366(2) 0.156(1) 0.2522(4) 0.072 Uiso calc R H
C31 1 0.5246(1) 0.5754(2) 0.2862(1) 0.0336(5) Uani d . C
C32 1 0.6159(1) 0.5781(2) 0.2869(1) 0.0487(6) Uani d . C
H32A 1 0.6209(3) 0.524(1) 0.2509(5) 0.073 Uiso calc R H
H32B 1 0.6548(2) 0.553(1) 0.3331(3) 0.073 Uiso calc R H
H32C 1 0.6300(3) 0.6592(3) 0.2771(8) 0.073 Uiso calc R H
C33 1 0.4664(2) 0.6151(2) 0.2115(1) 0.0547(6) Uani d . C
H33A 1 0.4073(2) 0.613(1) 0.2083(3) 0.082 Uiso calc R H
H33B 1 0.4741(8) 0.5608(9) 0.1765(1) 0.082 Uiso calc R H
H33C 1 0.4812(7) 0.6964(6) 0.2025(3) 0.082 Uiso calc R H
C34 1 0.5184(2) 0.6660(2) 0.3414(1) 0.0567(7) Uani d . C
H34A 1 0.4599(3) 0.670(1) 0.3397(6) 0.085 Uiso calc R H
H34B 1 0.536(1) 0.7448(4) 0.3311(5) 0.085 Uiso calc R H
H34C 1 0.5551(8) 0.6405(8) 0.3882(2) 0.085 Uiso calc R H
C36 1 0.2286(1) 0.3252(2) 0.2707(1) 0.0546(7) Uani d . C
H36A 1 0.2338(5) 0.4069(5) 0.2557(5) 0.082 Uiso calc R H
H36B 1 0.1759(1) 0.317(1) 0.2801(3) 0.082 Uiso calc R H
H36C 1 0.2279(6) 0.2694(9) 0.2335(3) 0.082 Uiso calc R H
C35 1 0.3046(1) 0.2964(2) 0.3383(1) 0.0327(5) Uani d . C
C37 1 0.3043(2) 0.3789(2) 0.3988(1) 0.0519(6) Uani d . C
H37A 1 0.309(1) 0.4620(2) 0.3860(3) 0.078 Uiso calc R H
H37B 1 0.3520(6) 0.3586(9) 0.4414(2) 0.078 Uiso calc R H
H37C 1 0.2513(4) 0.369(1) 0.4073(6) 0.078 Uiso calc R H
C38 1 0.2929(1) 0.1673(2) 0.3591(1) 0.0433(5) Uani d . C
H38A 1 0.2905(9) 0.1134(2) 0.3205(3) 0.065 Uiso calc R H
H38B 1 0.2402(5) 0.1613(3) 0.3686(7) 0.065 Uiso calc R H
H38C 1 0.3406(5) 0.1451(5) 0.4012(4) 0.065 Uiso calc R H

loop_
_atom_type_symbol
_atom_type_description
_atom_type_scat_dispersion_real
_atom_type_scat_dispersion_imag
_atom_type_scat_source
C C .0033 .0016 'International Tables Vol C Tables 4.2.6.8 and 6.1.1.4'
H H .0000 .0000 'International Tables Vol C Tables 4.2.6.8 and 6.1.1.4'
O O .0106 .0060 'International Tables Vol C Tables 4.2.6.8 and 6.1.1.4'

loop_
_geom_angle_atom_site_label_1
_geom_angle_atom_site_label_2
_geom_angle_atom_site_label_3
_geom_angle
_geom_angle_publ_flag
O1 C1 C2 120.1(2) yes
O1 C1 C6 122.1(2) yes
C2 C1 C6 117.8(2) yes
C1 C2 C3 118.2(2) yes
C1 C2 C19 117.4(2) yes
C3 C2 C19 124.3(2) yes
C2 C3 C4 124.8(2) yes
C3 C4 C5 107.7(2) yes
C3 C4 C8 110.40(10) yes
C3 C4 C23 110.2(2) yes
C5 C4 C8 102.10(10) yes
C5 C4 C23 109.10(10) yes
C8 C4 C23 116.8(2) yes
C4 C5 C6 121.0(2) yes
C4 C5 C7 124.3(2) yes
C6 C5 C7 60.70(10) yes
C1 C6 C5 112.5(2) yes
C1 C6 C7 112.3(2) yes
C1 C6 C15 118.0(2) yes
C5 C6 C15 122.0(2) yes
C7 C6 C5 58.30(10) yes
C7 C6 C15 119.9(2) yes
C5 C7 C6 61.10(10) yes
C4 C8 C9 127.9(2) yes
C8 C9 C10 114.2(2) yes
C8 C9 C14 110.7(2) yes
C8 C9 C27 106.90(10) yes
C10 C9 C14 111.2(2) yes
C10 C9 C27 106.4(2) yes
C14 C9 C27 107.0(2) yes
C9 C10 C11 125.7(2) yes
C10 C11 C12 118.5(2) yes
C10 C11 C31 123.3(2) yes
C12 C11 C31 118.2(2) yes
O2 C12 C11 120.8(2) yes
O2 C12 C13 120.7(2) yes
C11 C12 C13 118.6(2) yes
C12 C13 C14 118.3(2) yes
C12 C13 C35 119.0(2) yes
C14 C13 C35 122.7(2) yes
C9 C14 C13 126.1(2) yes
C16 C15 C18 107.5(2) no
C16 C15 C17 107.4(2) no
C18 C15 C17 109.6(2) no
C16 C15 C6 112.5(2) no
C18 C15 C6 110.4(2) no
C17 C15 C6 109.3(2) no
C22 C19 C2 111.3(2) no
C22 C19 C21 109.2(2) no
C2 C19 C21 109.5(2) no
C22 C19 C20 107.4(2) no
C2 C19 C20 109.6(2) no
C21 C19 C20 109.7(2) no
C24 C23 C25 107.7(2) no
C24 C23 C26 106.7(2) no
C25 C23 C26 107.9(2) no
C24 C23 C4 113.2(2) no
C25 C23 C4 111.0(2) no
C26 C23 C4 110.1(2) no
C30 C27 C29 109.1(2) no
C30 C27 C28 107.6(2) no
C29 C27 C28 107.5(2) no
C30 C27 C9 111.1(2) no
C29 C27 C9 111.3(2) no
C28 C27 C9 110.1(2) no
C32 C31 C34 107.8(2) no
C32 C31 C11 111.5(2) no
C34 C31 C11 111.2(2) no
C32 C31 C33 106.7(2) no
C34 C31 C33 110.0(2) no
C11 C31 C33 109.6(2) no
C38 C35 C37 107.9(2) no
C38 C35 C36 107.0(2) no
C37 C35 C36 110.4(2) no
C38 C35 C13 111.3(2) no
C37 C35 C13 109.8(2) no
C36 C35 C13 110.4(2) no

loop_
_geom_bond_atom_site_label_1
_geom_bond_atom_site_label_2
_geom_bond_distance
_geom_bond_publ_flag
O1 C1 1.222(2) yes
O2 C12 1.225(2) yes
C1 C2 1.497(3) yes
C1 C6 1.484(3) yes
C2 C3 1.332(3) yes
C2 C19 1.530(3) yes
C3 C4 1.510(3) yes
C4 C5 1.534(3) yes
C4 C8 1.576(2) yes
C4 C23 1.586(2) yes
C5 C7 1.490(3) yes
C5 C6 1.533(3) yes
C6 C7 1.527(3) yes
C6 C15 1.539(3) yes
C8 C9 1.569(2) yes
C9 C10 1.490(3) yes
C9 C14 1.495(3) yes
C9 C27 1.628(3) yes
C10 C11 1.334(3) yes
C11 C12 1.496(3) yes
C11 C31 1.532(3) yes
C12 C13 1.486(3) yes
C13 C14 1.334(3) yes
C13 C35 1.539(3) yes
C15 C16 1.520(3) no
C15 C18 1.526(3) no
C15 C17 1.532(3) no
C19 C22 1.528(3) no
C19 C21 1.534(3) no
C19 C20 1.539(3) no
C23 C24 1.532(3) no
C23 C25 1.534(3) no
C23 C26 1.537(3) no
C27 C30 1.530(3) no
C27 C29 1.533(3) no
C27 C28 1.541(3) no
C31 C32 1.526(3) no
C31 C34 1.529(3) no
C31 C33 1.542(3) no
C36 C35 1.535(3) no
C35 C38 1.525(3) no
C35 C37 1.526(3) no
